data_7135938
loop_
_publ_author_name
'Yu, Xiaowen'
'Kong, Weiguang'
'Fan, Feifei'
'Huang, Yanfan'
'Shi, Shukui'
'Xie, Huanping'
'Sheng, Heyun'
'Li, Ting'

_publ_section_title
;
 Cu-Catalyzed Interrupted [3 + 2] Cycloaddition of Trifluoroacetonitrile
 Imines with Terminal Alkynes: Facile Access to Diverse Tetrasubstituted
 3-Trifluoromethyl Pyrazoles
;
_journal_name_full 'Chemical Communications'
_journal_paper_doi 10.1039/D6CC02668K
_journal_year 2026
_chemical_formula_moiety 'C24 H16 F6 N4, 0.375[CHCl3]'
_chemical_formula_sum 'C24.38 H16.38 Cl1.12 F6 N4'
_chemical_formula_weight 519.06
_space_group_crystal_system triclinic
_space_group_IT_number 2
_space_group_name_Hall '-P 1'
_space_group_name_H-M_alt 'P -1'
_atom_sites_solution_hydrogens geom
_atom_sites_solution_primary dual
_audit_creation_date 2025-06-10
_audit_creation_method
;
Olex2 1.5
(compiled 2025.04.05 svn.rf049d14d for OlexSys, GUI svn.r7205)
;
_audit_update_record
;
2025-07-26 deposited with the CCDC.	2026-06-16 downloaded from the CCDC.
;
_cell_angle_alpha 63.4210(10)
_cell_angle_beta 69.0030(10)
_cell_angle_gamma 77.5570(10)
_cell_formula_units_Z 2
_cell_length_a 9.7678(2)
_cell_length_b 12.1100(2)
_cell_length_c 13.3203(2)
_cell_measurement_reflns_used 9917
_cell_measurement_temperature 297.00
_cell_measurement_theta_max 68.33
_cell_measurement_theta_min 5.35
_cell_volume 1312.68(4)
_computing_cell_refinement 'SAINT V8.40B (?, 2016)'
_computing_data_reduction 'SAINT V8.40B (?, 2016)'
_computing_molecular_graphics 'Olex2 1.5 (Dolomanov et al., 2009)'
_computing_publication_material 'Olex2 1.5 (Dolomanov et al., 2009)'
_computing_structure_refinement 'SHELXL 2018/3 (Sheldrick, 2015)'
_computing_structure_solution 'SHELXT 2018/2 (Sheldrick, 2018)'
_diffrn_ambient_temperature 297.00
_diffrn_measured_fraction_theta_full 0.956
_diffrn_measured_fraction_theta_max 0.956
_diffrn_measurement_device_type 'CCD area detector'
_diffrn_measurement_method 'phi and omega scans'
_diffrn_radiation_monochromator graphite
_diffrn_radiation_type CuK\a
_diffrn_radiation_wavelength 1.54184
_diffrn_reflns_av_R_equivalents 0.0486
_diffrn_reflns_av_unetI/netI 0.0511
_diffrn_reflns_Laue_measured_fraction_full 0.956
_diffrn_reflns_Laue_measured_fraction_max 0.956
_diffrn_reflns_limit_h_max 11
_diffrn_reflns_limit_h_min -11
_diffrn_reflns_limit_k_max 14
_diffrn_reflns_limit_k_min -14
_diffrn_reflns_limit_l_max 16
_diffrn_reflns_limit_l_min -15
_diffrn_reflns_number 15883
_diffrn_reflns_point_group_measured_fraction_full 0.956
_diffrn_reflns_point_group_measured_fraction_max 0.956
_diffrn_reflns_theta_full 67.684
_diffrn_reflns_theta_max 68.334
_diffrn_reflns_theta_min 5.350
_diffrn_source_current 1.1
_diffrn_source_power 0.05500000000000001
_diffrn_source_voltage 50.0
_exptl_absorpt_coefficient_mu 1.961
_exptl_absorpt_correction_T_max 0.7531
_exptl_absorpt_correction_T_min 0.3657
_exptl_absorpt_correction_type none
_exptl_absorpt_process_details
;
SADABS-2016/2 (Bruker,2016/2) was used for absorption correction.
wR2(int) was 0.1572 before and 0.0786 after correction.
The Ratio of minimum to maximum transmission is 0.4856.
The \l/2 correction factor is Not present.
;
_exptl_crystal_density_diffrn 1.313
_exptl_crystal_description block
_exptl_crystal_F_000 527
_refine_diff_density_max 0.713
_refine_diff_density_min -0.399
_refine_diff_density_rms 0.050
_refine_ls_extinction_method none
_refine_ls_goodness_of_fit_ref 1.049
_refine_ls_hydrogen_treatment constr
_refine_ls_matrix_type full
_refine_ls_number_parameters 307
_refine_ls_number_reflns 4601
_refine_ls_number_restraints 0
_refine_ls_restrained_S_all 1.049
_refine_ls_R_factor_all 0.0834
_refine_ls_R_factor_gt 0.0786
_refine_ls_shift/su_max 0.000
_refine_ls_shift/su_mean 0.000
_refine_ls_structure_factor_coef Fsqd
_refine_ls_weighting_details 'w=1/[\s^2^(Fo^2^)+(0.1676P)^2^+0.4693P] where P=(Fo^2^+2Fc^2^)/3'
_refine_ls_weighting_scheme calc
_refine_ls_wR_factor_gt 0.2444
_refine_ls_wR_factor_ref 0.2544
_reflns_Friedel_coverage 0.000
_reflns_number_gt 4124
_reflns_number_total 4601
_reflns_threshold_expression 'I > 2\s(I)'
_cod_data_source_file d6cc02668k2.cif
_cod_data_source_block cu_250522kwg_0m
_cod_database_code 7135938
_shelx_shelxl_version_number 2018/3
_shelx_space_group_comment
;
The symmetry employed for this shelxl refinement is uniquely defined
by the following loop, which should always be used as a source of
symmetry information in preference to the above space-group names.
They are only intended as comments.
;
_olex2_refinement_description
;
1. Fixed Uiso
 At 1.2 times of:
  All C(H) groups, All N(H) groups
2.a Aromatic/amide H refined with riding coordinates:
 N007(H007), C00E(H00E), C00H(H00H), C00I(H00I), C00L(H00L), C00M(H00M),
 C00N(H00N), C00O(H00O), C00R(H00R), C00S(H00S), C00T(H00T), C00U(H00U),
 C00V(H00V), C00W(H00W), C00X(H00X), C00Y(H00Y)
;
_smtbx_masks_special_details
;
A solvent mask was calculated and 43 electrons were 
found in a volume of 321\%A^3^ in 1 void per unit cell. 
This is consistent with the presence of 
0.375[CHCl3] per Unit Cell 
which account for 44 electrons 
per unit cell.
;
_smtbx_masks_void_probe_radius 1.2
_smtbx_masks_void_truncation_radius 1.2
_olex2_submission_special_instructions 'No special instructions were received'

loop_
_space_group_symop_operation_xyz
'x, y, z'
'-x, -y, -z'

loop_
_atom_site_label
_atom_site_type_symbol
_atom_site_fract_x
_atom_site_fract_y
_atom_site_fract_z
_atom_site_U_iso_or_equiv
_atom_site_adp_type
_atom_site_occupancy
_atom_site_site_symmetry_order
_atom_site_calc_flag
_atom_site_refinement_flags_posn
_atom_site_refinement_flags_adp
_atom_site_refinement_flags_occupancy
_atom_site_disorder_assembly
_atom_site_disorder_group
F001 F 0.6491(2) 0.58261(16) 0.31197(14) 0.0771(5) Uani 1 1 d . . . . .
F002 F 0.6415(2) 0.71270(13) 0.38000(16) 0.0817(6) Uani 1 1 d . . . . .
N003 N 0.6099(2) 0.70449(16) 0.63094(18) 0.0499(5) Uani 1 1 d . . . . .
N004 N 0.6852(2) 0.32377(15) 0.62298(15) 0.0429(4) Uani 1 1 d . . . . .
N005 N 0.6874(2) 0.39192(16) 0.50948(16) 0.0456(5) Uani 1 1 d . . . . .
F006 F 0.8474(2) 0.6315(2) 0.31062(17) 0.1028(8) Uani 1 1 d . . . . .
N007 N 0.4728(2) 0.68855(18) 0.6446(2) 0.0543(5) Uani 1 1 d . . . . .
H007 H 0.452543 0.622546 0.645217 0.065 Uiso 1 1 calc R U . . .
C008 C 0.6995(2) 0.51485(18) 0.59400(19) 0.0431(5) Uani 1 1 d . . . . .
F009 F 0.8726(3) 0.7488(3) 0.6032(4) 0.1517(15) Uani 1 1 d . . . . .
C00A C 0.7136(3) 0.62566(19) 0.6090(2) 0.0485(5) Uani 1 1 d . . . . .
C00B C 0.6929(2) 0.39424(18) 0.67673(19) 0.0433(5) Uani 1 1 d . . . . .
C00C C 0.6707(3) 0.19283(18) 0.6721(2) 0.0474(5) Uani 1 1 d . . . . .
C00D C 0.6971(2) 0.50688(18) 0.49248(19) 0.0434(5) Uani 1 1 d . . . . .
C00E C 0.7579(3) 0.1275(2) 0.6062(2) 0.0582(6) Uani 1 1 d . . . . .
H00E H 0.825696 0.167057 0.533775 0.070 Uiso 1 1 calc R U . . .
C00F C 0.3612(3) 0.7806(2) 0.65817(19) 0.0478(5) Uani 1 1 d . . . . .
C00G C 0.6995(3) 0.3426(2) 0.7982(2) 0.0534(6) Uani 1 1 d . . . . .
C00H C 0.3932(3) 0.8955(2) 0.6399(2) 0.0580(6) Uani 1 1 d . . . . .
H00H H 0.490097 0.913699 0.618365 0.070 Uiso 1 1 calc R U . . .
C00I C 0.5699(3) 0.1367(2) 0.7788(2) 0.0633(7) Uani 1 1 d . . . . .
H00I H 0.510228 0.182056 0.821257 0.076 Uiso 1 1 calc R U . . .
C00J C 0.7110(3) 0.6074(2) 0.3735(2) 0.0525(6) Uani 1 1 d . . . . .
F00K F 0.9307(3) 0.5595(3) 0.6569(4) 0.1714(18) Uani 1 1 d . . . . .
C00L C 0.7419(4) 0.0016(2) 0.6506(3) 0.0765(9) Uani 1 1 d . . . . .
H00L H 0.798243 -0.043490 0.606934 0.092 Uiso 1 1 calc R U . . .
C00M C 0.2796(4) 0.9825(3) 0.6541(3) 0.0770(8) Uani 1 1 d . . . . .
H00M H 0.300502 1.059638 0.642175 0.092 Uiso 1 1 calc R U . . .
C00N C 0.2170(3) 0.7540(3) 0.6911(2) 0.0625(7) Uani 1 1 d . . . . .
H00N H 0.195474 0.676547 0.704557 0.075 Uiso 1 1 calc R U . . .
C00O C 0.6019(4) 0.3877(3) 0.8783(3) 0.0782(9) Uani 1 1 d . . . . .
H00O H 0.530741 0.450025 0.855555 0.094 Uiso 1 1 calc R U . . .
C00P C 0.8644(3) 0.6519(2) 0.5941(3) 0.0661(8) Uani 1 1 d . . . . .
F00Q F 0.9553(3) 0.6628(5) 0.4903(4) 0.1798(19) Uani 1 1 d . . . . .
C00R C 0.6439(5) -0.0562(2) 0.7578(4) 0.0874(11) Uani 1 1 d . . . . .
H00R H 0.634847 -0.140714 0.787274 0.105 Uiso 1 1 calc R U . . .
C00S C 0.5591(4) 0.0092(3) 0.8221(3) 0.0838(10) Uani 1 1 d . . . . .
H00S H 0.493501 -0.031472 0.895515 0.101 Uiso 1 1 calc R U . . .
C00T C 0.8060(4) 0.2496(3) 0.8341(3) 0.0751(8) Uani 1 1 d . . . . .
H00T H 0.873176 0.218605 0.781352 0.090 Uiso 1 1 calc R U . . .
C00U C 0.1361(4) 0.9570(3) 0.6856(3) 0.0837(10) Uani 1 1 d . . . . .
H00U H 0.060483 1.016687 0.694311 0.100 Uiso 1 1 calc R U . . .
C00V C 0.1048(3) 0.8426(3) 0.7041(3) 0.0759(8) Uani 1 1 d . . . . .
H00V H 0.007724 0.825006 0.725473 0.091 Uiso 1 1 calc R U . . .
C00W C 0.6094(7) 0.3402(5) 0.9932(3) 0.1107(15) Uani 1 1 d . . . . .
H00W H 0.544219 0.371016 1.046760 0.133 Uiso 1 1 calc R U . . .
C00X C 0.7138(7) 0.2477(4) 1.0261(3) 0.1085(15) Uani 1 1 d . . . . .
H00X H 0.718045 0.214599 1.102861 0.130 Uiso 1 1 calc R U . . .
C00Y C 0.8114(6) 0.2039(4) 0.9476(4) 0.1031(13) Uani 1 1 d . . . . .
H00Y H 0.882713 0.142150 0.970974 0.124 Uiso 1 1 calc R U . . .

loop_
_atom_site_aniso_label
_atom_site_aniso_U_11
_atom_site_aniso_U_22
_atom_site_aniso_U_33
_atom_site_aniso_U_23
_atom_site_aniso_U_13
_atom_site_aniso_U_12
F001 0.1124(14) 0.0657(10) 0.0581(9) -0.0124(7) -0.0430(9) -0.0139(9)
F002 0.1227(15) 0.0386(8) 0.0828(11) -0.0125(7) -0.0552(11) 0.0110(8)
N003 0.0555(11) 0.0382(9) 0.0634(11) -0.0238(8) -0.0249(9) 0.0023(8)
N004 0.0560(10) 0.0287(8) 0.0449(9) -0.0119(7) -0.0207(8) -0.0018(7)
N005 0.0588(11) 0.0349(9) 0.0459(9) -0.0155(7) -0.0218(8) -0.0001(7)
F006 0.0654(11) 0.1062(15) 0.0780(12) 0.0142(11) -0.0178(9) -0.0154(10)
N007 0.0515(11) 0.0470(11) 0.0750(13) -0.0354(10) -0.0199(9) 0.0018(8)
C008 0.0477(11) 0.0313(10) 0.0524(12) -0.0169(8) -0.0195(9) 0.0007(8)
F009 0.0834(14) 0.1206(19) 0.338(5) -0.161(3) -0.085(2) 0.0174(13)
C00A 0.0549(12) 0.0324(10) 0.0644(13) -0.0218(9) -0.0252(10) 0.0024(8)
C00B 0.0492(11) 0.0365(10) 0.0482(11) -0.0177(9) -0.0201(9) -0.0001(8)
C00C 0.0617(13) 0.0293(10) 0.0575(12) -0.0135(9) -0.0328(10) 0.0020(8)
C00D 0.0490(11) 0.0319(10) 0.0486(11) -0.0133(8) -0.0207(9) 0.0020(8)
C00E 0.0782(16) 0.0379(11) 0.0688(15) -0.0237(11) -0.0367(13) 0.0063(10)
C00F 0.0554(12) 0.0443(11) 0.0450(11) -0.0192(9) -0.0202(9) 0.0053(9)
C00G 0.0739(15) 0.0426(11) 0.0496(12) -0.0147(9) -0.0260(11) -0.0113(10)
C00H 0.0676(15) 0.0437(12) 0.0640(14) -0.0217(11) -0.0271(12) 0.0060(10)
C00I 0.0780(17) 0.0426(13) 0.0644(15) -0.0122(11) -0.0247(13) -0.0104(11)
C00J 0.0581(13) 0.0398(11) 0.0538(13) -0.0095(9) -0.0228(10) -0.0037(9)
F00K 0.1060(19) 0.0944(17) 0.308(5) -0.028(2) -0.132(3) 0.0036(14)
C00L 0.112(2) 0.0401(13) 0.101(2) -0.0352(15) -0.060(2) 0.0144(14)
C00M 0.093(2) 0.0481(14) 0.086(2) -0.0292(14) -0.0307(17) 0.0140(14)
C00N 0.0563(14) 0.0715(16) 0.0659(15) -0.0343(13) -0.0194(11) 0.0003(12)
C00O 0.111(2) 0.0638(17) 0.0603(16) -0.0269(13) -0.0192(16) -0.0132(16)
C00P 0.0583(14) 0.0477(13) 0.111(2) -0.0443(14) -0.0381(15) 0.0096(11)
F00Q 0.0790(16) 0.312(5) 0.203(4) -0.171(4) 0.0190(19) -0.074(2)
C00R 0.139(3) 0.0315(12) 0.108(3) -0.0127(15) -0.074(2) -0.0085(15)
C00S 0.112(3) 0.0498(15) 0.081(2) -0.0004(14) -0.0409(19) -0.0276(16)
C00T 0.090(2) 0.0703(18) 0.0677(17) -0.0191(14) -0.0427(15) 0.0013(15)
C00U 0.075(2) 0.082(2) 0.092(2) -0.0420(18) -0.0344(17) 0.0314(16)
C00V 0.0600(16) 0.088(2) 0.0810(19) -0.0416(17) -0.0237(14) 0.0139(14)
C00W 0.171(4) 0.104(3) 0.0617(19) -0.040(2) -0.012(2) -0.042(3)
C00X 0.179(5) 0.089(3) 0.062(2) -0.0075(19) -0.053(3) -0.043(3)
C00Y 0.136(3) 0.088(2) 0.090(3) -0.009(2) -0.074(3) -0.008(2)

loop_
_atom_type_symbol
_atom_type_description
_atom_type_scat_dispersion_real
_atom_type_scat_dispersion_imag
_atom_type_scat_source
C C 0.0181 0.0091 'International Tables Vol C Tables 4.2.6.8 and 6.1.1.4'
H H 0.0000 0.0000 'International Tables Vol C Tables 4.2.6.8 and 6.1.1.4'
Cl Cl 0.3639 0.7018 'International Tables Vol C Tables 4.2.6.8 and 6.1.1.4'
F F 0.0727 0.0534 'International Tables Vol C Tables 4.2.6.8 and 6.1.1.4'
N N 0.0311 0.0180 'International Tables Vol C Tables 4.2.6.8 and 6.1.1.4'

loop_
_geom_angle_atom_site_label_1
_geom_angle_atom_site_label_2
_geom_angle_atom_site_label_3
_geom_angle
_geom_angle_site_symmetry_1
_geom_angle_site_symmetry_3
_geom_angle_publ_flag
C00A N003 N007 119.47(18) . . ?
N005 N004 C00B 112.52(16) . . ?
N005 N004 C00C 118.78(17) . . ?
C00B N004 C00C 128.66(18) . . ?
C00D N005 N004 104.11(17) . . ?
N003 N007 H007 120.3 . . ?
N003 N007 C00F 119.40(18) . . ?
C00F N007 H007 120.3 . . ?
C00B C008 C00A 127.0(2) . . ?
C00B C008 C00D 104.36(17) . . ?
C00D C008 C00A 128.60(19) . . ?
N003 C00A C008 126.8(2) . . ?
N003 C00A C00P 115.59(19) . . ?
C008 C00A C00P 117.64(19) . . ?
N004 C00B C008 106.43(18) . . ?
N004 C00B C00G 123.57(18) . . ?
C008 C00B C00G 129.94(19) . . ?
C00E C00C N004 117.8(2) . . ?
C00I C00C N004 120.4(2) . . ?
C00I C00C C00E 121.8(2) . . ?
N005 C00D C008 112.58(18) . . ?
N005 C00D C00J 119.1(2) . . ?
C008 C00D C00J 128.25(19) . . ?
C00C C00E H00E 120.7 . . ?
C00C C00E C00L 118.6(3) . . ?
C00L C00E H00E 120.7 . . ?
C00H C00F N007 121.6(2) . . ?
C00N C00F N007 118.4(2) . . ?
C00N C00F C00H 120.0(2) . . ?
C00O C00G C00B 120.3(2) . . ?
C00O C00G C00T 118.8(3) . . ?
C00T C00G C00B 120.8(2) . . ?
C00F C00H H00H 120.4 . . ?
C00M C00H C00F 119.2(3) . . ?
C00M C00H H00H 120.4 . . ?
C00C C00I H00I 120.9 . . ?
C00C C00I C00S 118.1(3) . . ?
C00S C00I H00I 120.9 . . ?
F001 C00J C00D 112.35(19) . . ?
F002 C00J F001 105.09(19) . . ?
F002 C00J C00D 111.2(2) . . ?
F006 C00J F001 107.9(2) . . ?
F006 C00J F002 106.8(2) . . ?
F006 C00J C00D 113.1(2) . . ?
C00E C00L H00L 119.8 . . ?
C00R C00L C00E 120.3(3) . . ?
C00R C00L H00L 119.8 . . ?
C00H C00M H00M 119.5 . . ?
C00U C00M C00H 121.0(3) . . ?
C00U C00M H00M 119.5 . . ?
C00F C00N H00N 120.0 . . ?
C00V C00N C00F 119.9(3) . . ?
C00V C00N H00N 120.0 . . ?
C00G C00O H00O 119.8 . . ?
C00G C00O C00W 120.4(4) . . ?
C00W C00O H00O 119.8 . . ?
F009 C00P C00A 115.7(2) . . ?
F009 C00P F00K 111.5(3) . . ?
F009 C00P F00Q 105.3(3) . . ?
F00K C00P C00A 112.7(2) . . ?
F00K C00P F00Q 98.2(4) . . ?
F00Q C00P C00A 111.6(3) . . ?
C00L C00R H00R 119.8 . . ?
C00L C00R C00S 120.5(3) . . ?
C00S C00R H00R 119.8 . . ?
C00I C00S H00S 119.7 . . ?
C00R C00S C00I 120.7(3) . . ?
C00R C00S H00S 119.7 . . ?
C00G C00T H00T 120.1 . . ?
C00Y C00T C00G 119.9(4) . . ?
C00Y C00T H00T 120.1 . . ?
C00M C00U H00U 120.2 . . ?
C00M C00U C00V 119.6(3) . . ?
C00V C00U H00U 120.2 . . ?
C00N C00V H00V 119.9 . . ?
C00U C00V C00N 120.2(3) . . ?
C00U C00V H00V 119.9 . . ?
C00O C00W H00W 120.3 . . ?
C00X C00W C00O 119.3(4) . . ?
C00X C00W H00W 120.3 . . ?
C00W C00X H00X 119.7 . . ?
C00Y C00X C00W 120.6(3) . . ?
C00Y C00X H00X 119.7 . . ?
C00T C00Y H00Y 119.5 . . ?
C00X C00Y C00T 120.9(4) . . ?
C00X C00Y H00Y 119.5 . . ?

loop_
_geom_bond_atom_site_label_1
_geom_bond_atom_site_label_2
_geom_bond_distance
_geom_bond_site_symmetry_2
_geom_bond_publ_flag
F001 C00J 1.335(3) . ?
F002 C00J 1.333(3) . ?
N003 N007 1.330(3) . ?
N003 C00A 1.282(3) . ?
N004 N005 1.355(2) . ?
N004 C00B 1.363(3) . ?
N004 C00C 1.437(3) . ?
N005 C00D 1.326(3) . ?
F006 C00J 1.308(3) . ?
N007 H007 0.8600 . ?
N007 C00F 1.407(3) . ?
C008 C00A 1.483(3) . ?
C008 C00B 1.379(3) . ?
C008 C00D 1.407(3) . ?
F009 C00P 1.254(3) . ?
C00A C00P 1.498(3) . ?
C00B C00G 1.472(3) . ?
C00C C00E 1.385(4) . ?
C00C C00I 1.368(4) . ?
C00D C00J 1.484(3) . ?
C00E H00E 0.9300 . ?
C00E C00L 1.388(4) . ?
C00F C00H 1.387(3) . ?
C00F C00N 1.381(4) . ?
C00G C00O 1.383(4) . ?
C00G C00T 1.396(4) . ?
C00H H00H 0.9300 . ?
C00H C00M 1.379(4) . ?
C00I H00I 0.9300 . ?
C00I C00S 1.400(4) . ?
F00K C00P 1.269(4) . ?
C00L H00L 0.9300 . ?
C00L C00R 1.364(6) . ?
C00M H00M 0.9300 . ?
C00M C00U 1.373(5) . ?
C00N H00N 0.9300 . ?
C00N C00V 1.381(4) . ?
C00O H00O 0.9300 . ?
C00O C00W 1.397(5) . ?
C00P F00Q 1.314(5) . ?
C00R H00R 0.9300 . ?
C00R C00S 1.365(6) . ?
C00S H00S 0.9300 . ?
C00T H00T 0.9300 . ?
C00T C00Y 1.374(5) . ?
C00U H00U 0.9300 . ?
C00U C00V 1.377(5) . ?
C00V H00V 0.9300 . ?
C00W H00W 0.9300 . ?
C00W C00X 1.369(8) . ?
C00X H00X 0.9300 . ?
C00X C00Y 1.359(7) . ?
C00Y H00Y 0.9300 . ?

loop_
_geom_torsion_atom_site_label_1
_geom_torsion_atom_site_label_2
_geom_torsion_atom_site_label_3
_geom_torsion_atom_site_label_4
_geom_torsion
_geom_torsion_site_symmetry_1
_geom_torsion_site_symmetry_2
_geom_torsion_site_symmetry_3
_geom_torsion_site_symmetry_4
_geom_torsion_publ_flag
N003 N007 C00F C00H 9.9(3) . . . . ?
N003 N007 C00F C00N -169.7(2) . . . . ?
N003 C00A C00P F009 -0.9(4) . . . . ?
N003 C00A C00P F00K 129.2(3) . . . . ?
N003 C00A C00P F00Q -121.3(3) . . . . ?
N004 N005 C00D C008 -0.7(2) . . . . ?
N004 N005 C00D C00J 176.41(19) . . . . ?
N004 C00B C00G C00O -127.8(3) . . . . ?
N004 C00B C00G C00T 53.7(3) . . . . ?
N004 C00C C00E C00L -177.9(2) . . . . ?
N004 C00C C00I C00S 179.4(2) . . . . ?
N005 N004 C00B C008 0.4(2) . . . . ?
N005 N004 C00B C00G -177.0(2) . . . . ?
N005 N004 C00C C00E 46.4(3) . . . . ?
N005 N004 C00C C00I -131.5(2) . . . . ?
N005 C00D C00J F001 27.9(3) . . . . ?
N005 C00D C00J F002 145.4(2) . . . . ?
N005 C00D C00J F006 -94.5(3) . . . . ?
N007 N003 C00A C008 1.3(4) . . . . ?
N007 N003 C00A C00P 179.6(2) . . . . ?
N007 C00F C00H C00M 179.8(2) . . . . ?
N007 C00F C00N C00V -179.4(2) . . . . ?
C008 C00A C00P F009 177.5(3) . . . . ?
C008 C00A C00P F00K -52.4(4) . . . . ?
C008 C00A C00P F00Q 57.1(4) . . . . ?
C008 C00B C00G C00O 55.5(4) . . . . ?
C008 C00B C00G C00T -123.1(3) . . . . ?
C008 C00D C00J F001 -155.4(2) . . . . ?
C008 C00D C00J F002 -38.0(3) . . . . ?
C008 C00D C00J F006 82.2(3) . . . . ?
C00A N003 N007 C00F -174.3(2) . . . . ?
C00A C008 C00B N004 -178.0(2) . . . . ?
C00A C008 C00B C00G -0.8(4) . . . . ?
C00A C008 C00D N005 178.1(2) . . . . ?
C00A C008 C00D C00J 1.3(4) . . . . ?
C00B N004 N005 C00D 0.2(2) . . . . ?
C00B N004 C00C C00E -136.1(2) . . . . ?
C00B N004 C00C C00I 46.1(3) . . . . ?
C00B C008 C00A N003 -99.8(3) . . . . ?
C00B C008 C00A C00P 82.0(3) . . . . ?
C00B C008 C00D N005 1.0(3) . . . . ?
C00B C008 C00D C00J -175.9(2) . . . . ?
C00B C00G C00O C00W -179.0(3) . . . . ?
C00B C00G C00T C00Y 179.1(3) . . . . ?
C00C N004 N005 C00D 178.15(18) . . . . ?
C00C N004 C00B C008 -177.3(2) . . . . ?
C00C N004 C00B C00G 5.3(4) . . . . ?
C00C C00E C00L C00R -1.1(4) . . . . ?
C00C C00I C00S C00R -1.9(5) . . . . ?
C00D C008 C00A N003 83.7(3) . . . . ?
C00D C008 C00A C00P -94.5(3) . . . . ?
C00D C008 C00B N004 -0.8(2) . . . . ?
C00D C008 C00B C00G 176.4(2) . . . . ?
C00E C00C C00I C00S 1.6(4) . . . . ?
C00E C00L C00R C00S 0.8(5) . . . . ?
C00F C00H C00M C00U -0.2(5) . . . . ?
C00F C00N C00V C00U -0.7(5) . . . . ?
C00G C00O C00W C00X -0.5(6) . . . . ?
C00G C00T C00Y C00X 0.2(6) . . . . ?
C00H C00F C00N C00V 1.0(4) . . . . ?
C00H C00M C00U C00V 0.5(5) . . . . ?
C00I C00C C00E C00L -0.1(4) . . . . ?
C00L C00R C00S C00I 0.7(5) . . . . ?
C00M C00U C00V C00N 0.0(5) . . . . ?
C00N C00F C00H C00M -0.6(4) . . . . ?
C00O C00G C00T C00Y 0.6(5) . . . . ?
C00O C00W C00X C00Y 1.3(7) . . . . ?
C00T C00G C00O C00W -0.4(5) . . . . ?
C00W C00X C00Y C00T -1.2(7) . . . . ?

loop_
_smtbx_masks_void_nr
_smtbx_masks_void_average_x
_smtbx_masks_void_average_y
_smtbx_masks_void_average_z
_smtbx_masks_void_volume
_smtbx_masks_void_count_electrons
_smtbx_masks_void_content
1 0.000 -0.684 0.000 321.2 43.1 '0.75 CHCl3'
